data_1531302
loop_
_publ_author_name
'Dilanyan, R.A.'
'Khasanov, S.S.'
'Gurov, A.F.'
'Osip'yan, Yu.A.'
'Bredikhin, S.I.'
'Kveder, V.V.'
'Shalynin, A.I.'

_publ_section_title
;
 Phase transitions and the structure of the C60 crystal doped with lithium
 by electrodiffusion
;
_journal_name_full 'Zhurnal Eksperimental'noi i Teoreticheskoi Fiziki'
_journal_page_first 1430
_journal_page_last 1437
_journal_volume 93
_journal_year 2001
_chemical_formula_sum C60
_space_group_IT_number 58
_symmetry_space_group_name_Hall '-P 2 2n'
_symmetry_space_group_name_H-M 'P n n m'
_cell_angle_alpha 90
_cell_angle_beta 90
_cell_angle_gamma 90
_cell_formula_units_Z 2
_cell_length_a 14.745
_cell_length_b 9.843
_cell_length_c 9.092
_cell_volume 1319.568
_citation_journal_id_ASTM ZETFA7
_cod_data_source_file Dilanyan_ZETFA7_2001_80.cif
_cod_data_source_block C60
_cod_database_code 1531302

loop_
_symmetry_equiv_pos_as_xyz
x,y,z
-x,-y,z
x+1/2,-y+1/2,-z+1/2
-x+1/2,y+1/2,-z+1/2
-x,-y,-z
x,y,-z
-x-1/2,y-1/2,z-1/2
x-1/2,-y-1/2,z-1/2

loop_
_atom_site_label
_atom_site_type_symbol
_atom_site_fract_x
_atom_site_fract_y
_atom_site_fract_z
_atom_site_occupancy
_atom_site_U_iso_or_equiv
C10 C 0.8195 0.2376 0 1 0.0
C4 C 0.2234 0.1103 0.078 1 0.0
C3 C 0.0408 -0.0353 0.409 1 0.0
C13 C 0.8725 0.195 0.265 1 0.0
C8 C 0.1713 0.2073 0.157 1 0.0
C15 C 0.0342 0.3258 0.164 1 0.0
C11 C -0.0479 0.3449 0.081 1 0.0
C14 C 0.8701 0.2785 0.133 1 0.0
C9 C 0.1228 0.0307 0.329 1 0.0
C12 C 0.0358 0.2399 0.283 1 0.0
C16 C -0.0436 0.1746 0.336 1 0.0
C1 C 0.2276 0.8847 0 1 0.0
C5 C 0.1208 0.1664 0.288 1 0.0
C2 C 0.1178 0.3056 0.085 1 0.0
C6 C 0.1765 0.3218 0.254 1 0.0
C7 C 0.226 -0.0293 0.132 1 0.0
